data_2212008
loop_
_publ_author_name
'Ray J. Butcher'
'Yathirajan, H. S.'
'Ashalatha, B. V.'
'Narayana, B.'
'Sarojini, B. K.'

_publ_section_title
;
 1-(3-Bromo-2-thienyl)-3-[4-(dimethylamino)phenyl]prop-2-en-1-one
;
_journal_coeditor_code AT2215
_journal_issue 2
_journal_name_full 'Acta Crystallographica Section E'
_journal_page_first o1005
_journal_page_last o1007
_journal_paper_doi 10.1107/S1600536807003789
_journal_volume 63
_journal_year 2007
_chemical_formula_iupac 'C15 H14 Br N O S'
_chemical_formula_moiety 'C15 H14 Br N O S'
_chemical_formula_sum 'C15 H14 Br N O S'
_chemical_formula_weight 336.24
_chemical_name_systematic
;
1-(3-Bromo-2-thienyl)-3-[4-(dimethylamino)phenyl]prop-2-en-1-one
;
_space_group_IT_number 2
_symmetry_cell_setting triclinic
_symmetry_space_group_name_Hall '-P 1'
_symmetry_space_group_name_H-M 'P -1'
_atom_sites_solution_hydrogens geom
_atom_sites_solution_primary direct
_atom_sites_solution_secondary difmap
_audit_creation_method SHELXL-97
_cell_angle_alpha 94.4440(10)
_cell_angle_beta 101.6730(10)
_cell_angle_gamma 107.3220(10)
_cell_formula_units_Z 4
_cell_length_a 9.6866(3)
_cell_length_b 12.6923(4)
_cell_length_c 12.8555(5)
_cell_measurement_reflns_used 5101
_cell_measurement_temperature 273(2)
_cell_measurement_theta_max 26.30
_cell_measurement_theta_min 2.18
_cell_volume 1461.51(9)
_computing_cell_refinement APEX-2
_computing_data_collection 'APEX-2 (Bruker, 2006)'
_computing_data_reduction APEX-2
_computing_molecular_graphics 'SHELXTL (Bruker, 2000)'
_computing_publication_material SHELXTL
_computing_structure_refinement 'SHELXL97 (Sheldrick, 1997)'
_computing_structure_solution 'SHELXS97 (Sheldrick, 1997)'
_diffrn_ambient_temperature 273(2)
_diffrn_measured_fraction_theta_full 0.990
_diffrn_measured_fraction_theta_max 0.990
_diffrn_measurement_device_type 'Bruker APEX-2 CCD area-detector'
_diffrn_measurement_method '\f and \w'
_diffrn_radiation_monochromator graphite
_diffrn_radiation_source 'fine-focus sealed tube'
_diffrn_radiation_type MoK\a
_diffrn_radiation_wavelength 0.71073
_diffrn_reflns_av_R_equivalents 0.0201
_diffrn_reflns_av_sigmaI/netI 0.0277
_diffrn_reflns_limit_h_max 11
_diffrn_reflns_limit_h_min -12
_diffrn_reflns_limit_k_max 15
_diffrn_reflns_limit_k_min -15
_diffrn_reflns_limit_l_max 16
_diffrn_reflns_limit_l_min -16
_diffrn_reflns_number 13636
_diffrn_reflns_theta_full 25.00
_diffrn_reflns_theta_max 26.57
_diffrn_reflns_theta_min 1.64
_diffrn_standards_decay_% 0
_diffrn_standards_number 0
_exptl_absorpt_coefficient_mu 2.946
_exptl_absorpt_correction_T_max 0.5903
_exptl_absorpt_correction_T_min 0.2709
_exptl_absorpt_correction_type multi-scan
_exptl_absorpt_process_details '(SADABS; Sheldrick, 1996)'
_exptl_crystal_colour colourless
_exptl_crystal_density_diffrn 1.528
_exptl_crystal_density_method 'not measured'
_exptl_crystal_description plate
_exptl_crystal_F_000 680
_exptl_crystal_size_max 0.30
_exptl_crystal_size_mid 0.25
_exptl_crystal_size_min 0.10
_refine_diff_density_max 0.536
_refine_diff_density_min -0.434
_refine_ls_extinction_method none
_refine_ls_goodness_of_fit_ref 1.023
_refine_ls_hydrogen_treatment constr
_refine_ls_matrix_type full
_refine_ls_number_parameters 347
_refine_ls_number_reflns 6034
_refine_ls_number_restraints 0
_refine_ls_restrained_S_all 1.023
_refine_ls_R_factor_all 0.0507
_refine_ls_R_factor_gt 0.0331
_refine_ls_shift/su_max 0.001
_refine_ls_shift/su_mean 0.000
_refine_ls_structure_factor_coef Fsqd
_refine_ls_weighting_details 'calc w=1/[\s^2^(Fo^2^)+(0.0395P)^2^+0.3574P] where P=(Fo^2^+2Fc^2^)/3'
_refine_ls_weighting_scheme calc
_refine_ls_wR_factor_gt 0.0791
_refine_ls_wR_factor_ref 0.0859
_reflns_number_gt 4472
_reflns_number_total 6034
_reflns_threshold_expression I>2\s(I)
_cod_data_source_file at2215.cif
_cod_data_source_block I
_cod_database_code 2212008
_cod_database_fobs_code 2212008

loop_
_symmetry_equiv_pos_as_xyz
'x, y, z'
'-x, -y, -z'

loop_
_atom_site_type_symbol
_atom_site_label
_atom_site_fract_x
_atom_site_fract_y
_atom_site_fract_z
_atom_site_U_iso_or_equiv
_atom_site_adp_type
_atom_site_calc_flag
_atom_site_refinement_flags
_atom_site_occupancy
Br Br1A 0.06599(3) 0.92909(2) 0.25692(2) 0.06868(10) Uani d . 1
Br Br1B 0.32237(4) 1.18885(3) 0.48065(3) 0.08489(12) Uani d . 1
S S1A -0.40191(8) 0.72216(6) 0.19760(6) 0.0730(2) Uani d . 1
S S1B 0.49065(10) 1.20267(8) 0.18709(8) 0.0973(3) Uani d . 1
O O1A -0.43671(19) 0.89609(16) 0.08481(17) 0.0765(5) Uani d . 1
O O1B 0.4683(3) 1.41658(19) 0.21303(17) 0.0904(6) Uani d . 1
N N1A 0.1525(3) 1.46271(18) -0.07988(17) 0.0678(6) Uani d . 1
N N1B 0.1192(3) 1.7883(2) 0.59756(19) 0.0735(6) Uani d . 1
C C1A -0.2843(4) 0.6695(2) 0.2782(2) 0.0793(8) Uani d . 1
H H1AA -0.3154 0.6035 0.3063 0.095 Uiso calc R 1
C C2A -0.1417(3) 0.7340(2) 0.2964(2) 0.0670(7) Uani d . 1
H H2AA -0.0627 0.7186 0.3394 0.080 Uiso calc R 1
C C3A -0.1261(3) 0.82743(19) 0.24306(18) 0.0522(5) Uani d . 1
C C4A -0.2568(2) 0.83490(18) 0.18455(18) 0.0490(5) Uani d . 1
C C5A -0.3028(3) 0.91265(19) 0.11580(19) 0.0531(5) Uani d . 1
C C6A -0.1923(3) 1.0037(2) 0.0884(2) 0.0577(6) Uani d . 1
H H6AA -0.0925 1.0093 0.1102 0.069 Uiso calc R 1
C C7A -0.2282(3) 1.0800(2) 0.03303(18) 0.0557(6) Uani d . 1
H H7AA -0.3293 1.0696 0.0097 0.067 Uiso calc R 1
C C8A -0.1283(3) 1.1771(2) 0.00501(18) 0.0531(5) Uani d . 1
C C9A 0.0267(3) 1.2116(2) 0.04324(19) 0.0582(6) Uani d . 1
H H9AA 0.0687 1.1696 0.0883 0.070 Uiso calc R 1
C C10A 0.1182(3) 1.3049(2) 0.01646(19) 0.0585(6) Uani d . 1
H H10A 0.2204 1.3257 0.0447 0.070 Uiso calc R 1
C C11A 0.0608(3) 1.3700(2) -0.05307(18) 0.0549(6) Uani d . 1
C C12A -0.0942(3) 1.3352(2) -0.09262(19) 0.0604(6) Uani d . 1
H H12A -0.1362 1.3756 -0.1395 0.072 Uiso calc R 1
C C13A -0.1845(3) 1.2427(2) -0.0634(2) 0.0610(6) Uani d . 1
H H13A -0.2869 1.2228 -0.0901 0.073 Uiso calc R 1
C C14A 0.0942(4) 1.5228(2) -0.1603(2) 0.0801(8) Uani d . 1
H H14A 0.0319 1.4709 -0.2223 0.120 Uiso calc R 1
H H14B 0.1753 1.5749 -0.1805 0.120 Uiso calc R 1
H H14C 0.0369 1.5624 -0.1311 0.120 Uiso calc R 1
C C15A 0.3091(3) 1.5071(3) -0.0280(3) 0.0842(9) Uani d . 1
H H15A 0.3212 1.5203 0.0484 0.126 Uiso calc R 1
H H15B 0.3526 1.5759 -0.0529 0.126 Uiso calc R 1
H H15C 0.3577 1.4544 -0.0450 0.126 Uiso calc R 1
C C1B 0.4765(4) 1.0823(3) 0.2352(4) 0.1081(13) Uani d . 1
H H1BA 0.5005 1.0244 0.2025 0.130 Uiso calc R 1
C C2B 0.4266(3) 1.0773(3) 0.3270(3) 0.0925(10) Uani d . 1
H H2BA 0.4136 1.0168 0.3647 0.111 Uiso calc R 1
C C3B 0.3973(3) 1.1763(2) 0.3569(2) 0.0705(7) Uani d . 1
C C4B 0.4275(3) 1.2548(2) 0.2904(2) 0.0674(7) Uani d . 1
C C5B 0.4222(3) 1.3686(2) 0.2848(2) 0.0658(7) Uani d . 1
C C6B 0.3626(3) 1.4227(2) 0.3607(2) 0.0648(6) Uani d . 1
H H6BA 0.3370 1.3878 0.4183 0.078 Uiso calc R 1
C C7B 0.3441(3) 1.5209(2) 0.3492(2) 0.0611(6) Uani d . 1
H H7BA 0.3723 1.5515 0.2903 0.073 Uiso calc R 1
C C8B 0.2866(3) 1.5873(2) 0.41480(18) 0.0555(6) Uani d . 1
C C9B 0.2278(3) 1.5515(2) 0.5017(2) 0.0647(7) Uani d . 1
H H9BA 0.2249 1.4812 0.5190 0.078 Uiso calc R 1
C C10B 0.1745(3) 1.6166(2) 0.5617(2) 0.0666(7) Uani d . 1
H H10B 0.1361 1.5893 0.6185 0.080 Uiso calc R 1
C C11B 0.1761(3) 1.7236(2) 0.53986(19) 0.0584(6) Uani d . 1
C C12B 0.2368(3) 1.7601(2) 0.4536(2) 0.0623(6) Uani d . 1
H H12B 0.2421 1.8310 0.4369 0.075 Uiso calc R 1
C C13B 0.2879(3) 1.6933(2) 0.3936(2) 0.0619(6) Uani d . 1
H H13B 0.3253 1.7198 0.3361 0.074 Uiso calc R 1
C C14B 0.1387(4) 1.9031(3) 0.5831(3) 0.0912(10) Uani d . 1
H H14D 0.2430 1.9440 0.5977 0.137 Uiso calc R 1
H H14E 0.0938 1.9354 0.6315 0.137 Uiso calc R 1
H H14F 0.0922 1.9061 0.5105 0.137 Uiso calc R 1
C C15B 0.0588(4) 1.7508(3) 0.6869(3) 0.0862(9) Uani d . 1
H H15D -0.0113 1.6769 0.6652 0.129 Uiso calc R 1
H H15E 0.0095 1.8006 0.7099 0.129 Uiso calc R 1
H H15F 0.1380 1.7500 0.7451 0.129 Uiso calc R 1

loop_
_atom_site_aniso_label
_atom_site_aniso_U_11
_atom_site_aniso_U_22
_atom_site_aniso_U_33
_atom_site_aniso_U_12
_atom_site_aniso_U_13
_atom_site_aniso_U_23
Br1A 0.04200(14) 0.07446(18) 0.08384(19) 0.01595(12) 0.00284(12) 0.02087(14)
Br1B 0.0804(2) 0.0762(2) 0.0931(2) 0.01365(16) 0.02422(17) 0.01938(16)
S1A 0.0507(4) 0.0695(4) 0.0850(5) 0.0036(3) 0.0055(3) 0.0202(4)
S1B 0.0802(6) 0.1069(7) 0.0984(6) 0.0260(5) 0.0277(5) -0.0241(5)
O1A 0.0426(10) 0.0796(12) 0.1049(14) 0.0198(9) 0.0070(9) 0.0263(11)
O1B 0.0984(17) 0.0974(15) 0.0812(13) 0.0247(12) 0.0435(13) 0.0153(12)
N1A 0.0667(14) 0.0691(13) 0.0641(13) 0.0149(11) 0.0146(11) 0.0197(11)
N1B 0.0874(17) 0.0736(14) 0.0712(14) 0.0368(13) 0.0253(13) 0.0179(12)
C1A 0.075(2) 0.0650(17) 0.087(2) 0.0116(15) 0.0064(16) 0.0252(15)
C2A 0.0633(17) 0.0615(15) 0.0716(16) 0.0203(13) 0.0032(13) 0.0146(13)
C3A 0.0488(13) 0.0519(13) 0.0545(13) 0.0166(10) 0.0104(10) 0.0024(10)
C4A 0.0416(12) 0.0495(12) 0.0522(12) 0.0122(10) 0.0088(10) 0.0020(10)
C5A 0.0441(13) 0.0569(13) 0.0581(13) 0.0188(11) 0.0088(10) 0.0057(11)
C6A 0.0429(13) 0.0633(14) 0.0659(14) 0.0186(11) 0.0071(11) 0.0132(12)
C7A 0.0454(13) 0.0643(14) 0.0557(13) 0.0203(11) 0.0053(10) 0.0062(11)
C8A 0.0471(13) 0.0609(14) 0.0513(13) 0.0196(11) 0.0074(10) 0.0098(11)
C9A 0.0511(14) 0.0731(16) 0.0547(13) 0.0265(12) 0.0083(11) 0.0194(12)
C10A 0.0425(13) 0.0744(16) 0.0579(14) 0.0192(12) 0.0080(11) 0.0146(12)
C11A 0.0589(15) 0.0589(14) 0.0483(12) 0.0200(12) 0.0142(11) 0.0072(11)
C12A 0.0629(16) 0.0648(15) 0.0547(14) 0.0262(13) 0.0055(12) 0.0151(12)
C13A 0.0502(14) 0.0656(15) 0.0648(15) 0.0210(12) 0.0028(12) 0.0140(12)
C14A 0.097(2) 0.0745(18) 0.0706(17) 0.0237(16) 0.0228(16) 0.0266(15)
C15A 0.0657(19) 0.090(2) 0.093(2) 0.0115(16) 0.0269(16) 0.0237(17)
C1B 0.066(2) 0.098(3) 0.146(3) 0.0265(18) 0.015(2) -0.039(2)
C2B 0.0550(18) 0.0654(18) 0.141(3) 0.0137(14) 0.0047(19) -0.0051(19)
C3B 0.0424(14) 0.0659(16) 0.0898(19) 0.0092(12) 0.0054(13) -0.0077(15)
C4B 0.0469(14) 0.0740(17) 0.0706(16) 0.0100(12) 0.0115(12) -0.0084(14)
C5B 0.0529(15) 0.0718(17) 0.0642(16) 0.0102(12) 0.0134(12) 0.0014(13)
C6B 0.0642(16) 0.0670(16) 0.0597(15) 0.0151(13) 0.0170(13) 0.0075(13)
C7B 0.0501(14) 0.0686(16) 0.0576(14) 0.0097(12) 0.0103(11) 0.0115(12)
C8B 0.0462(13) 0.0624(14) 0.0532(13) 0.0129(11) 0.0072(10) 0.0117(11)
C9B 0.0740(18) 0.0574(14) 0.0651(15) 0.0208(13) 0.0192(13) 0.0176(12)
C10B 0.0793(19) 0.0673(16) 0.0596(15) 0.0229(14) 0.0279(14) 0.0200(13)
C11B 0.0532(14) 0.0651(15) 0.0546(13) 0.0201(12) 0.0049(11) 0.0119(12)
C12B 0.0619(16) 0.0619(15) 0.0662(15) 0.0236(12) 0.0111(13) 0.0227(13)
C13B 0.0559(15) 0.0718(16) 0.0581(14) 0.0168(12) 0.0134(12) 0.0254(12)
C14B 0.113(3) 0.081(2) 0.097(2) 0.051(2) 0.032(2) 0.0180(18)
C15B 0.096(2) 0.092(2) 0.0793(19) 0.0348(19) 0.0330(18) 0.0127(17)

loop_
_atom_type_symbol
_atom_type_description
_atom_type_scat_dispersion_real
_atom_type_scat_dispersion_imag
_atom_type_scat_source
C C 0.0033 0.0016 'International Tables Vol C Tables 4.2.6.8 and 6.1.1.4'
H H 0.0000 0.0000 'International Tables Vol C Tables 4.2.6.8 and 6.1.1.4'
N N 0.0061 0.0033 'International Tables Vol C Tables 4.2.6.8 and 6.1.1.4'
O O 0.0106 0.0060 'International Tables Vol C Tables 4.2.6.8 and 6.1.1.4'
S S 0.1246 0.1234 'International Tables Vol C Tables 4.2.6.8 and 6.1.1.4'
Br Br -0.2901 2.4595 'International Tables Vol C Tables 4.2.6.8 and 6.1.1.4'

loop_
_geom_angle_atom_site_label_1
_geom_angle_atom_site_label_2
_geom_angle_atom_site_label_3
_geom_angle
_geom_angle_publ_flag
C1A S1A C4A 92.22(13) ?
C1B S1B C4B 92.33(18) ?
C11A N1A C15A 121.9(2) ?
C11A N1A C14A 120.7(2) ?
C15A N1A C14A 117.4(2) ?
C11B N1B C15B 121.1(2) ?
C11B N1B C14B 121.3(2) ?
C15B N1B C14B 116.8(2) ?
C2A C1A S1A 112.3(2) ?
C2A C1A H1AA 123.8 ?
S1A C1A H1AA 123.8 ?
C1A C2A C3A 112.0(2) ?
C1A C2A H2AA 124.0 ?
C3A C2A H2AA 124.0 ?
C4A C3A C2A 114.7(2) ?
C4A C3A Br1A 126.34(18) ?
C2A C3A Br1A 119.00(18) ?
C3A C4A C5A 136.8(2) ?
C3A C4A S1A 108.81(18) ?
C5A C4A S1A 114.43(17) ?
O1A C5A C6A 122.6(2) y
O1A C5A C4A 117.0(2) y
C6A C5A C4A 120.4(2) y
C7A C6A C5A 122.4(2) ?
C7A C6A H6AA 118.8 ?
C5A C6A H6AA 118.8 ?
C6A C7A C8A 127.5(2) ?
C6A C7A H7AA 116.3 ?
C8A C7A H7AA 116.3 ?
C13A C8A C9A 116.3(2) ?
C13A C8A C7A 120.2(2) ?
C9A C8A C7A 123.5(2) ?
C10A C9A C8A 122.1(2) ?
C10A C9A H9AA 118.9 ?
C8A C9A H9AA 118.9 ?
C9A C10A C11A 121.2(2) ?
C9A C10A H10A 119.4 ?
C11A C10A H10A 119.4 ?
N1A C11A C12A 122.0(2) ?
N1A C11A C10A 121.0(2) ?
C12A C11A C10A 116.9(2) ?
C13A C12A C11A 121.1(2) ?
C13A C12A H12A 119.4 ?
C11A C12A H12A 119.4 ?
C12A C13A C8A 122.3(2) ?
C12A C13A H13A 118.8 ?
C8A C13A H13A 118.8 ?
N1A C14A H14A 109.5 ?
N1A C14A H14B 109.5 ?
H14A C14A H14B 109.5 ?
N1A C14A H14C 109.5 ?
H14A C14A H14C 109.5 ?
H14B C14A H14C 109.5 ?
N1A C15A H15A 109.5 ?
N1A C15A H15B 109.5 ?
H15A C15A H15B 109.5 ?
N1A C15A H15C 109.5 ?
H15A C15A H15C 109.5 ?
H15B C15A H15C 109.5 ?
C2B C1B S1B 113.5(3) ?
C2B C1B H1BA 123.2 ?
S1B C1B H1BA 123.2 ?
C1B C2B C3B 110.7(3) ?
C1B C2B H2BA 124.7 ?
C3B C2B H2BA 124.7 ?
C4B C3B C2B 114.4(3) ?
C4B C3B Br1B 126.7(2) ?
C2B C3B Br1B 118.9(3) ?
C3B C4B C5B 137.2(2) ?
C3B C4B S1B 109.0(2) ?
C5B C4B S1B 113.7(2) ?
O1B C5B C6B 120.9(3) y
O1B C5B C4B 117.9(2) y
C6B C5B C4B 121.2(2) y
C7B C6B C5B 121.1(3) ?
C7B C6B H6BA 119.4 ?
C5B C6B H6BA 119.4 ?
C6B C7B C8B 129.5(2) ?
C6B C7B H7BA 115.3 ?
C8B C7B H7BA 115.3 ?
C13B C8B C9B 116.0(2) ?
C13B C8B C7B 120.3(2) ?
C9B C8B C7B 123.7(2) ?
C10B C9B C8B 122.0(2) ?
C10B C9B H9BA 119.0 ?
C8B C9B H9BA 119.0 ?
C9B C10B C11B 121.7(2) ?
C9B C10B H10B 119.1 ?
C11B C10B H10B 119.1 ?
N1B C11B C12B 121.4(2) ?
N1B C11B C10B 122.2(2) ?
C12B C11B C10B 116.3(2) ?
C13B C12B C11B 121.1(2) ?
C13B C12B H12B 119.4 ?
C11B C12B H12B 119.4 ?
C12B C13B C8B 122.9(2) ?
C12B C13B H13B 118.6 ?
C8B C13B H13B 118.6 ?
N1B C14B H14D 109.5 ?
N1B C14B H14E 109.5 ?
H14D C14B H14E 109.5 ?
N1B C14B H14F 109.5 ?
H14D C14B H14F 109.5 ?
H14E C14B H14F 109.5 ?
N1B C15B H15D 109.5 ?
N1B C15B H15E 109.5 ?
H15D C15B H15E 109.5 ?
N1B C15B H15F 109.5 ?
H15D C15B H15F 109.5 ?
H15E C15B H15F 109.5 ?

loop_
_geom_bond_atom_site_label_1
_geom_bond_atom_site_label_2
_geom_bond_distance
_geom_bond_publ_flag
Br1A C3A 1.886(2) y
Br1B C3B 1.892(3) y
S1A C1A 1.703(3) y
S1A C4A 1.728(2) y
S1B C1B 1.670(5) y
S1B C4B 1.735(3) y
O1A C5A 1.225(3) y
O1B C5B 1.230(3) y
N1A C11A 1.363(3) ?
N1A C15A 1.445(4) ?
N1A C14A 1.453(4) ?
N1B C11B 1.367(3) ?
N1B C15B 1.442(4) ?
N1B C14B 1.443(4) ?
C1A C2A 1.341(4) ?
C1A H1AA 0.9300 ?
C2A C3A 1.400(3) ?
C2A H2AA 0.9300 ?
C3A C4A 1.369(3) ?
C4A C5A 1.480(3) y
C5A C6A 1.444(3) y
C6A C7A 1.332(3) y
C6A H6AA 0.9300 ?
C7A C8A 1.443(3) ?
C7A H7AA 0.9300 ?
C8A C13A 1.398(3) ?
C8A C9A 1.401(3) ?
C9A C10A 1.366(3) ?
C9A H9AA 0.9300 ?
C10A C11A 1.407(3) ?
C10A H10A 0.9300 ?
C11A C12A 1.403(3) ?
C12A C13A 1.368(3) ?
C12A H12A 0.9300 ?
C13A H13A 0.9300 ?
C14A H14A 0.9600 ?
C14A H14B 0.9600 ?
C14A H14C 0.9600 ?
C15A H15A 0.9600 ?
C15A H15B 0.9600 ?
C15A H15C 0.9600 ?
C1B C2B 1.361(5) ?
C1B H1BA 0.9300 ?
C2B C3B 1.411(4) ?
C2B H2BA 0.9300 ?
C3B C4B 1.367(4) ?
C4B C5B 1.467(4) ?
C5B C6B 1.456(4) y
C6B C7B 1.325(4) y
C6B H6BA 0.9300 y
C7B C8B 1.447(3) ?
C7B H7BA 0.9300 ?
C8B C13B 1.390(3) ?
C8B C9B 1.400(3) ?
C9B C10B 1.363(4) ?
C9B H9BA 0.9300 ?
C10B C11B 1.405(4) ?
C10B H10B 0.9300 ?
C11B C12B 1.404(4) ?
C12B C13B 1.364(4) ?
C12B H12B 0.9300 ?
C13B H13B 0.9300 ?
C14B H14D 0.9600 ?
C14B H14E 0.9600 ?
C14B H14F 0.9600 ?
C15B H15D 0.9600 ?
C15B H15E 0.9600 ?
C15B H15F 0.9600 ?

loop_
_geom_hbond_atom_site_label_D
_geom_hbond_atom_site_label_H
_geom_hbond_atom_site_label_A
_geom_hbond_site_symmetry_A
_geom_hbond_distance_DH
_geom_hbond_distance_HA
_geom_hbond_distance_DA
_geom_hbond_angle_DHA
C7A H7AA O1A 2_475 0.93 2.52 3.404(3) 158.6
C1B H1BA O1A 1_655 0.93 2.43 3.341(4) 167.6

loop_
_geom_torsion_atom_site_label_1
_geom_torsion_atom_site_label_2
_geom_torsion_atom_site_label_3
_geom_torsion_atom_site_label_4
_geom_torsion
C4A S1A C1A C2A 0.9(3)
S1A C1A C2A C3A -0.9(3)
C1A C2A C3A C4A 0.4(3)
C1A C2A C3A Br1A -179.6(2)
C2A C3A C4A C5A -180.0(2)
Br1A C3A C4A C5A 0.0(4)
C2A C3A C4A S1A 0.2(3)
Br1A C3A C4A S1A -179.80(13)
C1A S1A C4A C3A -0.59(19)
C1A S1A C4A C5A 179.53(18)
C3A C4A C5A O1A -172.7(3)
S1A C4A C5A O1A 7.1(3)
C3A C4A C5A C6A 6.9(4)
S1A C4A C5A C6A -173.30(18)
O1A C5A C6A C7A 4.2(4)
C4A C5A C6A C7A -175.3(2)
C5A C6A C7A C8A 177.0(2)
C6A C7A C8A C13A 173.2(2)
C6A C7A C8A C9A -7.0(4)
C13A C8A C9A C10A 0.8(4)
C7A C8A C9A C10A -179.0(2)
C8A C9A C10A C11A -1.3(4)
C15A N1A C11A C12A 171.4(2)
C14A N1A C11A C12A -6.7(4)
C15A N1A C11A C10A -8.4(4)
C14A N1A C11A C10A 173.5(2)
C9A C10A C11A N1A -179.8(2)
C9A C10A C11A C12A 0.5(3)
N1A C11A C12A C13A -179.0(2)
C10A C11A C12A C13A 0.7(3)
C11A C12A C13A C8A -1.2(4)
C9A C8A C13A C12A 0.5(4)
C7A C8A C13A C12A -179.8(2)
C4B S1B C1B C2B -0.3(3)
S1B C1B C2B C3B 0.9(4)
C1B C2B C3B C4B -1.2(4)
C1B C2B C3B Br1B 178.7(2)
C2B C3B C4B C5B -178.0(3)
Br1B C3B C4B C5B 2.1(5)
C2B C3B C4B S1B 1.0(3)
Br1B C3B C4B S1B -178.87(15)
C1B S1B C4B C3B -0.4(2)
C1B S1B C4B C5B 178.8(2)
C3B C4B C5B O1B 175.6(3)
S1B C4B C5B O1B -3.4(3)
C3B C4B C5B C6B -5.2(5)
S1B C4B C5B C6B 175.8(2)
O1B C5B C6B C7B 6.0(4)
C4B C5B C6B C7B -173.2(2)
C5B C6B C7B C8B 179.6(2)
C6B C7B C8B C13B 174.6(3)
C6B C7B C8B C9B -5.2(4)
C13B C8B C9B C10B 0.2(4)
C7B C8B C9B C10B -180.0(3)
C8B C9B C10B C11B -0.2(4)
C15B N1B C11B C12B -179.2(3)
C14B N1B C11B C12B -9.4(4)
C15B N1B C11B C10B 2.2(4)
C14B N1B C11B C10B 172.0(3)
C9B C10B C11B N1B 178.1(3)
C9B C10B C11B C12B -0.5(4)
N1B C11B C12B C13B -177.4(2)
C10B C11B C12B C13B 1.3(4)
C11B C12B C13B C8B -1.4(4)
C9B C8B C13B C12B 0.6(4)
C7B C8B C13B C12B -179.2(2)

loop_
_cod_related_entry_id
_cod_related_entry_database
_cod_related_entry_code
1 ChemSpider 24737121
